data_4349458
loop_
_publ_author_name
'Meng, Yin-Shan'
'Wang, Chun-Hong'
'Zhang, Yi-Quan'
'Leng, Xue-Bing'
'Wang, Bing-Wu'
'Chen, Yao-Feng'
'Gao, Song'

_publ_section_title
;
 (Boratabenzene)(cyclooctatetraenyl) lanthanide complexes: a new type of
 organometallic single-ion magnet
;
_journal_issue 6
_journal_name_full 'Inorganic Chemistry Frontiers'
_journal_page_first 828
_journal_paper_doi 10.1039/C6QI00028B
_journal_volume 3
_journal_year 2016
_chemical_formula_sum 'C13 H14 B Er'
_chemical_formula_weight 348.31
_space_group_IT_number 14
_space_group_name_Hall '-P 2ybc'
_space_group_name_H-M_alt 'P 1 21/c 1'
_symmetry_cell_setting monoclinic
_symmetry_space_group_name_H-M 'P 1 21/c 1'
_atom_sites_solution_hydrogens geom
_atom_sites_solution_primary direct
_atom_sites_solution_secondary difmap
_audit_creation_method SHELXL-97
_audit_update_record
;
2015-07-30 deposited with the CCDC.
2016-03-04 downloaded from the CCDC.
;
_cell_angle_alpha 90.00
_cell_angle_beta 100.915(3)
_cell_angle_gamma 90.00
_cell_formula_units_Z 4
_cell_length_a 11.392(2)
_cell_length_b 8.2764(16)
_cell_length_c 12.051(2)
_cell_measurement_reflns_used 3120
_cell_measurement_temperature 140(2)
_cell_measurement_theta_max 30.72
_cell_measurement_theta_min 3.00
_cell_volume 1115.7(3)
_computing_cell_refinement 'Bruker SAINT'
_computing_data_collection 'Bruker APEX2'
_computing_data_reduction 'Bruker SAINT'
_computing_molecular_graphics 'Bruker SHELXTL'
_computing_publication_material 'Bruker SHELXTL'
_computing_structure_refinement 'SHELXL-97 (Sheldrick, 2008)'
_computing_structure_solution 'SHELXS-97 (Sheldrick, 2008)'
_diffrn_ambient_temperature 140(2)
_diffrn_measured_fraction_theta_full 0.988
_diffrn_measured_fraction_theta_max 0.988
_diffrn_measurement_device_type 'Bruker APEX-II CCD'
_diffrn_measurement_method '\f and \w scans'
_diffrn_radiation_monochromator graphite
_diffrn_radiation_source 'fine-focus sealed tube'
_diffrn_radiation_type MoK\a
_diffrn_radiation_wavelength 0.71073
_diffrn_reflns_av_R_equivalents 0.0000
_diffrn_reflns_av_sigmaI/netI 0.0672
_diffrn_reflns_limit_h_max 16
_diffrn_reflns_limit_h_min -16
_diffrn_reflns_limit_k_max 11
_diffrn_reflns_limit_k_min 0
_diffrn_reflns_limit_l_max 17
_diffrn_reflns_limit_l_min 0
_diffrn_reflns_number 3449
_diffrn_reflns_theta_full 30.79
_diffrn_reflns_theta_max 30.79
_diffrn_reflns_theta_min 1.82
_exptl_absorpt_coefficient_mu 7.481
_exptl_absorpt_correction_T_max 0.9289
_exptl_absorpt_correction_T_min 0.2669
_exptl_absorpt_correction_type multi-scan
_exptl_absorpt_process_details twinabs
_exptl_crystal_colour yellow
_exptl_crystal_density_diffrn 2.074
_exptl_crystal_density_method 'not measured'
_exptl_crystal_description plate
_exptl_crystal_F_000 660
_exptl_crystal_size_max 0.24
_exptl_crystal_size_mid 0.16
_exptl_crystal_size_min 0.01
_refine_diff_density_max 2.883
_refine_diff_density_min -4.228
_refine_diff_density_rms 0.340
_refine_ls_extinction_method none
_refine_ls_goodness_of_fit_ref 1.038
_refine_ls_hydrogen_treatment constr
_refine_ls_matrix_type full
_refine_ls_number_parameters 137
_refine_ls_number_reflns 3449
_refine_ls_number_restraints 0
_refine_ls_restrained_S_all 1.038
_refine_ls_R_factor_all 0.0657
_refine_ls_R_factor_gt 0.0528
_refine_ls_shift/su_max 0.000
_refine_ls_shift/su_mean 0.000
_refine_ls_structure_factor_coef Fsqd
_refine_ls_weighting_details 'calc w=1/[\s^2^(Fo^2^)+(0.0924P)^2^+7.7687P] where P=(Fo^2^+2Fc^2^)/3'
_refine_ls_weighting_scheme calc
_refine_ls_wR_factor_gt 0.1477
_refine_ls_wR_factor_ref 0.1596
_reflns_number_gt 2884
_reflns_number_total 3449
_reflns_threshold_expression >2sigma(I)
_cod_data_source_file c6qi00028b2.cif
_cod_data_source_block dm12561
_cod_depositor_comments
;
The following automatic conversions were performed:

data item '_symmetry_cell_setting' value 'Monoclinic' was changed to
'monoclinic' in accordance with the
/home/saulius/struct/COD-crude-data/automatic-downloads/DataCite-retrospective/RSC/depositions/lib/dictionaries/cif_core.dic
dictionary named 'cif_core.dic' version 2.4.2 last updated on
2011-04-26.

Automatic conversion script
Id: cif_fix_values 6909 2019-04-08 15:41:33Z antanas 
;
_cod_original_cell_volume 1115.7(4)
_cod_original_sg_symbol_H-M P2(1)/c
_cod_database_code 4349458

loop_
_symmetry_equiv_pos_as_xyz
'x, y, z'
'-x, y+1/2, -z+1/2'
'-x, -y, -z'
'x, -y-1/2, z-1/2'

loop_
_atom_site_label
_atom_site_type_symbol
_atom_site_fract_x
_atom_site_fract_y
_atom_site_fract_z
_atom_site_U_iso_or_equiv
_atom_site_adp_type
_atom_site_occupancy
_atom_site_symmetry_multiplicity
_atom_site_calc_flag
_atom_site_refinement_flags
Er1 Er 0.22718(3) 0.19243(3) 0.79267(3) 0.01848(13) Uani 1 1 d .
B1 B 0.4594(10) 0.2667(16) 0.8932(11) 0.030(2) Uani 1 1 d .
H1B H 0.5131 0.1995 0.9428 0.036 Uiso 1 1 calc R
C1 C 0.3750(8) 0.3853(11) 0.9353(8) 0.0261(18) Uani 1 1 d .
H1 H 0.3719 0.3903 1.0135 0.031 Uiso 1 1 calc R
C2 C 0.3027(9) 0.4863(10) 0.8588(8) 0.0250(18) Uani 1 1 d .
H2 H 0.2540 0.5632 0.8872 0.030 Uiso 1 1 calc R
C3 C 0.2982(8) 0.4799(11) 0.7431(8) 0.0230(16) Uani 1 1 d .
H3 H 0.2445 0.5480 0.6941 0.028 Uiso 1 1 calc R
C4 C 0.3736(9) 0.3718(11) 0.6976(9) 0.0272(18) Uani 1 1 d .
H4 H 0.3717 0.3721 0.6185 0.033 Uiso 1 1 calc R
C5 C 0.4510(8) 0.2641(13) 0.7665(10) 0.0273(18) Uani 1 1 d .
H5 H 0.4980 0.1899 0.7334 0.033 Uiso 1 1 calc R
C6 C 0.0496(9) 0.1128(13) 0.6463(8) 0.031(2) Uani 1 1 d .
H6 H 0.0035 0.1543 0.5783 0.037 Uiso 1 1 calc R
C7 C 0.1460(9) 0.0184(12) 0.6270(8) 0.0288(19) Uani 1 1 d .
H7 H 0.1508 0.0123 0.5493 0.035 Uiso 1 1 calc R
C8 C 0.2397(9) -0.0720(12) 0.6985(9) 0.031(2) Uani 1 1 d .
H8 H 0.2913 -0.1252 0.6569 0.037 Uiso 1 1 calc R
C9 C 0.2720(8) -0.0992(10) 0.8157(8) 0.0241(17) Uani 1 1 d .
H9 H 0.3422 -0.1630 0.8353 0.029 Uiso 1 1 calc R
C10 C 0.2234(8) -0.0528(10) 0.9119(7) 0.0227(16) Uani 1 1 d .
H10 H 0.2672 -0.0958 0.9805 0.027 Uiso 1 1 calc R
C11 C 0.1255(8) 0.0419(11) 0.9285(7) 0.0242(17) Uani 1 1 d .
H11 H 0.1180 0.0458 1.0057 0.029 Uiso 1 1 calc R
C12 C 0.0366(8) 0.1316(11) 0.8589(8) 0.0236(16) Uani 1 1 d .
H12 H -0.0146 0.1857 0.9005 0.028 Uiso 1 1 calc R
C13 C 0.0051(7) 0.1607(10) 0.7423(10) 0.0273(17) Uani 1 1 d .
H13 H -0.0627 0.2292 0.7238 0.033 Uiso 1 1 calc R

loop_
_atom_site_aniso_label
_atom_site_aniso_U_11
_atom_site_aniso_U_22
_atom_site_aniso_U_33
_atom_site_aniso_U_23
_atom_site_aniso_U_13
_atom_site_aniso_U_12
Er1 0.02114(19) 0.01304(18) 0.02128(19) -0.00036(15) 0.00409(17) -0.00239(10)
B1 0.029(5) 0.030(5) 0.028(5) -0.001(5) -0.003(5) -0.006(4)
C1 0.031(4) 0.024(4) 0.023(4) -0.003(3) 0.004(3) -0.011(3)
C2 0.036(5) 0.011(3) 0.029(4) -0.004(3) 0.009(4) 0.000(3)
C3 0.028(4) 0.017(3) 0.024(4) -0.001(3) 0.005(3) -0.002(3)
C4 0.034(5) 0.021(4) 0.029(4) -0.001(4) 0.012(4) -0.005(3)
C5 0.027(4) 0.020(4) 0.036(5) 0.000(4) 0.009(4) 0.001(4)
C6 0.031(4) 0.037(5) 0.020(4) 0.005(4) -0.004(4) -0.011(4)
C7 0.039(5) 0.031(4) 0.019(4) -0.008(3) 0.011(3) -0.006(4)
C8 0.034(4) 0.022(4) 0.042(5) -0.011(4) 0.022(4) 0.000(4)
C9 0.024(3) 0.017(3) 0.032(5) -0.001(3) 0.007(3) 0.002(3)
C10 0.022(3) 0.023(4) 0.022(4) 0.005(3) -0.002(3) -0.004(3)
C11 0.030(4) 0.027(4) 0.017(4) 0.001(3) 0.005(3) -0.003(3)
C12 0.019(3) 0.026(4) 0.026(4) -0.001(3) 0.004(3) 0.004(3)
C13 0.017(3) 0.025(3) 0.037(5) 0.001(4) 0.000(4) 0.001(3)

loop_
_atom_type_symbol
_atom_type_description
_atom_type_scat_dispersion_real
_atom_type_scat_dispersion_imag
_atom_type_scat_source
C C 0.0033 0.0016 'International Tables Vol C Tables 4.2.6.8 and 6.1.1.4'
H H 0.0000 0.0000 'International Tables Vol C Tables 4.2.6.8 and 6.1.1.4'
B B 0.0013 0.0007 'International Tables Vol C Tables 4.2.6.8 and 6.1.1.4'
Er Er -0.2586 4.9576 'International Tables Vol C Tables 4.2.6.8 and 6.1.1.4'

loop_
_geom_angle_atom_site_label_1
_geom_angle_atom_site_label_2
_geom_angle_atom_site_label_3
_geom_angle
C9 Er1 C8 33.0(3)
C9 Er1 C10 33.4(3)
C8 Er1 C10 63.5(3)
C9 Er1 C7 64.1(3)
C8 Er1 C7 33.8(4)
C10 Er1 C7 86.9(3)
C9 Er1 C13 95.9(3)
C8 Er1 C13 86.5(3)
C10 Er1 C13 85.8(3)
C7 Er1 C13 62.6(3)
C9 Er1 C12 86.6(3)
C8 Er1 C12 95.6(3)
C10 Er1 C12 62.7(3)
C7 Er1 C12 85.8(3)
C13 Er1 C12 32.6(3)
C9 Er1 C6 86.8(3)
C8 Er1 C6 63.6(4)
C10 Er1 C6 95.3(3)
C7 Er1 C6 32.6(3)
C13 Er1 C6 32.6(4)
C12 Er1 C6 62.5(3)
C9 Er1 C11 63.4(3)
C8 Er1 C11 86.2(3)
C10 Er1 C11 32.7(3)
C7 Er1 C11 95.1(3)
C13 Er1 C11 62.3(3)
C12 Er1 C11 32.5(3)
C6 Er1 C11 85.3(3)
C9 Er1 C3 147.9(3)
C8 Er1 C3 130.5(3)
C10 Er1 C3 155.7(3)
C7 Er1 C3 115.2(3)
C13 Er1 C3 112.5(3)
C12 Er1 C3 125.4(3)
C6 Er1 C3 108.7(3)
C11 Er1 C3 143.2(3)
C9 Er1 C4 117.5(3)
C8 Er1 C4 101.6(3)
C10 Er1 C4 141.9(3)
C7 Er1 C4 98.4(3)
C13 Er1 C4 130.1(3)
C12 Er1 C4 154.9(3)
C6 Er1 C4 109.5(3)
C11 Er1 C4 165.2(3)
C3 Er1 C4 31.3(3)
C9 Er1 C2 144.4(3)
C8 Er1 C2 154.5(3)
C10 Er1 C2 127.9(3)
C7 Er1 C2 145.2(3)
C13 Er1 C2 115.1(3)
C12 Er1 C2 109.9(3)
C6 Er1 C2 128.7(3)
C11 Er1 C2 115.0(3)
C3 Er1 C2 30.5(3)
C4 Er1 C2 54.6(3)
C9 Er1 C1 114.6(3)
C8 Er1 C1 137.0(3)
C10 Er1 C1 101.1(3)
C7 Er1 C1 161.2(3)
C13 Er1 C1 134.4(3)
C12 Er1 C1 113.0(3)
C6 Er1 C1 158.3(3)
C11 Er1 C1 100.8(3)
C3 Er1 C1 54.8(3)
C4 Er1 C1 64.8(3)
C2 Er1 C1 30.2(3)
C5 B1 C1 115.0(10)
C5 B1 Er1 71.5(6)
C1 B1 Er1 71.2(5)
C5 B1 H1B 122.5
C1 B1 H1B 122.5
Er1 B1 H1B 126.5
C2 C1 B1 119.8(9)
C2 C1 Er1 73.3(5)
B1 C1 Er1 76.3(5)
C2 C1 H1 120.1
B1 C1 H1 120.1
Er1 C1 H1 121.5
C3 C2 C1 123.2(9)
C3 C2 Er1 73.4(5)
C1 C2 Er1 76.5(5)
C3 C2 H2 118.4
C1 C2 H2 118.4
Er1 C2 H2 123.0
C2 C3 C4 120.1(9)
C2 C3 Er1 76.1(6)
C4 C3 Er1 75.6(5)
C2 C3 H3 119.9
C4 C3 H3 119.9
Er1 C3 H3 119.4
C5 C4 C3 121.9(10)
C5 C4 Er1 76.5(6)
C3 C4 Er1 73.2(5)
C5 C4 H4 119.0
C3 C4 H4 119.0
Er1 C4 H4 122.6
C4 C5 B1 119.9(10)
C4 C5 Er1 73.0(5)
B1 C5 Er1 76.4(6)
C4 C5 H5 120.1
B1 C5 H5 120.1
Er1 C5 H5 121.8
C7 C6 C13 135.2(9)
C7 C6 Er1 73.2(5)
C13 C6 Er1 73.5(5)
C7 C6 H6 112.4
C13 C6 H6 112.4
Er1 C6 H6 138.8
C6 C7 C8 134.6(9)
C6 C7 Er1 74.3(5)
C8 C7 Er1 72.7(5)
C6 C7 H7 112.7
C8 C7 H7 112.7
Er1 C7 H7 137.5
C9 C8 C7 134.6(8)
C9 C8 Er1 73.1(5)
C7 C8 Er1 73.5(5)
C9 C8 H8 112.7
C7 C8 H8 112.7
Er1 C8 H8 138.2
C8 C9 C10 134.7(8)
C8 C9 Er1 73.9(5)
C10 C9 Er1 74.0(5)
C8 C9 H9 112.7
C10 C9 H9 112.7
Er1 C9 H9 135.8
C11 C10 C9 134.8(8)
C11 C10 Er1 74.3(5)
C9 C10 Er1 72.5(5)
C11 C10 H10 112.6
C9 C10 H10 112.6
Er1 C10 H10 138.0
C12 C11 C10 135.4(8)
C12 C11 Er1 73.5(5)
C10 C11 Er1 73.0(5)
C12 C11 H11 112.3
C10 C11 H11 112.3
Er1 C11 H11 139.4
C11 C12 C13 135.2(8)
C11 C12 Er1 74.0(5)
C13 C12 Er1 73.7(5)
C11 C12 H12 112.4
C13 C12 H12 112.4
Er1 C12 H12 136.9
C12 C13 C6 135.4(8)
C12 C13 Er1 73.7(5)
C6 C13 Er1 73.9(5)
C12 C13 H13 112.3
C6 C13 H13 112.3
Er1 C13 H13 137.2

loop_
_geom_bond_atom_site_label_1
_geom_bond_atom_site_label_2
_geom_bond_distance
Er1 C9 2.472(8)
Er1 C8 2.482(9)
Er1 C10 2.492(8)
Er1 C7 2.493(9)
Er1 C13 2.502(8)
Er1 C12 2.502(9)
Er1 C6 2.507(9)
Er1 C11 2.509(8)
Er1 C3 2.618(9)
Er1 C4 2.649(9)
Er1 C2 2.651(8)
Er1 C1 2.692(9)
B1 C5 1.511(15)
B1 C1 1.527(17)
B1 H1B 0.9500
C1 C2 1.393(13)
C1 H1 0.9500
C2 C3 1.386(12)
C2 H2 0.9500
C3 C4 1.420(13)
C3 H3 0.9500
C4 C5 1.409(14)
C4 H4 0.9500
C5 H5 0.9500
C6 C7 1.402(15)
C6 C13 1.405(15)
C6 H6 0.9500
C7 C8 1.447(15)
C7 H7 0.9500
C8 C9 1.409(14)
C8 H8 0.9500
C9 C10 1.428(12)
C9 H9 0.9500
C10 C11 1.408(12)
C10 H10 0.9500
C11 C12 1.400(12)
C11 H11 0.9500
C12 C13 1.404(15)
C12 H12 0.9500
C13 H13 0.9500

loop_
_geom_torsion_atom_site_label_1
_geom_torsion_atom_site_label_2
_geom_torsion_atom_site_label_3
_geom_torsion_atom_site_label_4
_geom_torsion
C9 Er1 B1 C5 94.5(7)
C8 Er1 B1 C5 64.6(8)
C10 Er1 B1 C5 127.9(7)
C7 Er1 B1 C5 39.5(9)
C13 Er1 B1 C5 -148.3(12)
C12 Er1 B1 C5 -179.9(6)
C6 Er1 B1 C5 13.0(16)
C11 Er1 B1 C5 156.2(7)
C3 Er1 B1 C5 -63.4(7)
C4 Er1 B1 C5 -29.2(6)
C2 Er1 B1 C5 -96.7(8)
C1 Er1 B1 C5 -125.7(10)
C9 Er1 B1 C1 -139.8(6)
C8 Er1 B1 C1 -169.7(6)
C10 Er1 B1 C1 -106.4(6)
C7 Er1 B1 C1 165.3(5)
C13 Er1 B1 C1 -22.6(17)
C12 Er1 B1 C1 -54.2(8)
C6 Er1 B1 C1 138.7(10)
C11 Er1 B1 C1 -78.1(6)
C3 Er1 B1 C1 62.3(6)
C4 Er1 B1 C1 96.5(6)
C2 Er1 B1 C1 29.0(5)
C5 B1 C1 C2 -3.2(14)
Er1 B1 C1 C2 -61.3(8)
C5 B1 C1 Er1 58.1(9)
C9 Er1 C1 C2 172.6(6)
C8 Er1 C1 C2 142.0(6)
C10 Er1 C1 C2 -155.1(6)
C7 Er1 C1 C2 91.0(11)
C13 Er1 C1 C2 -60.1(7)
C12 Er1 C1 C2 -90.2(6)
C6 Er1 C1 C2 -17.0(11)
C11 Er1 C1 C2 -121.8(6)
C3 Er1 C1 C2 27.8(5)
C4 Er1 C1 C2 62.3(6)
C9 Er1 C1 B1 45.3(7)
C8 Er1 C1 B1 14.7(8)
C10 Er1 C1 B1 77.5(6)
C7 Er1 C1 B1 -36.4(12)
C13 Er1 C1 B1 172.5(6)
C12 Er1 C1 B1 142.4(6)
C6 Er1 C1 B1 -144.3(9)
C11 Er1 C1 B1 110.8(6)
C3 Er1 C1 B1 -99.5(6)
C4 Er1 C1 B1 -65.0(6)
C2 Er1 C1 B1 -127.4(9)
B1 C1 C2 C3 3.3(14)
Er1 C1 C2 C3 -59.5(9)
B1 C1 C2 Er1 62.8(8)
C9 Er1 C2 C3 119.6(7)
C8 Er1 C2 C3 54.1(11)
C10 Er1 C2 C3 162.8(5)
C7 Er1 C2 C3 -14.4(9)
C13 Er1 C2 C3 -92.0(7)
C12 Er1 C2 C3 -126.9(6)
C6 Er1 C2 C3 -56.7(7)
C11 Er1 C2 C3 -161.7(6)
C4 Er1 C2 C3 30.7(6)
C1 Er1 C2 C3 131.2(9)
C9 Er1 C2 C1 -11.6(9)
C8 Er1 C2 C1 -77.1(10)
C10 Er1 C2 C1 31.5(7)
C7 Er1 C2 C1 -145.6(6)
C13 Er1 C2 C1 136.8(6)
C12 Er1 C2 C1 101.9(6)
C6 Er1 C2 C1 172.1(6)
C11 Er1 C2 C1 67.1(6)
C3 Er1 C2 C1 -131.2(9)
C4 Er1 C2 C1 -100.5(6)
C1 C2 C3 C4 -2.9(15)
Er1 C2 C3 C4 -63.8(8)
C1 C2 C3 Er1 60.9(9)
C9 Er1 C3 C2 -108.1(7)
C8 Er1 C3 C2 -152.7(6)
C10 Er1 C3 C2 -34.7(10)
C7 Er1 C3 C2 171.0(6)
C13 Er1 C3 C2 101.8(6)
C12 Er1 C3 C2 67.4(7)
C6 Er1 C3 C2 136.4(6)
C11 Er1 C3 C2 28.4(9)
C4 Er1 C3 C2 -126.7(9)
C1 Er1 C3 C2 -27.6(6)
C9 Er1 C3 C4 18.6(9)
C8 Er1 C3 C4 -26.0(7)
C10 Er1 C3 C4 92.0(9)
C7 Er1 C3 C4 -62.3(6)
C13 Er1 C3 C4 -131.5(6)
C12 Er1 C3 C4 -165.9(6)
C6 Er1 C3 C4 -96.9(6)
C11 Er1 C3 C4 155.1(6)
C2 Er1 C3 C4 126.7(9)
C1 Er1 C3 C4 99.1(6)
C2 C3 C4 C5 2.6(14)
Er1 C3 C4 C5 -61.5(8)
C2 C3 C4 Er1 64.1(8)
C9 Er1 C4 C5 -39.1(7)
C8 Er1 C4 C5 -70.0(7)
C10 Er1 C4 C5 -8.4(9)
C7 Er1 C4 C5 -104.2(6)
C13 Er1 C4 C5 -165.3(6)
C12 Er1 C4 C5 157.7(7)
C6 Er1 C4 C5 -135.9(6)
C11 Er1 C4 C5 50.8(14)
C3 Er1 C4 C5 129.9(9)
C2 Er1 C4 C5 99.9(7)
C1 Er1 C4 C5 66.8(6)
C9 Er1 C4 C3 -169.0(5)
C8 Er1 C4 C3 160.1(6)
C10 Er1 C4 C3 -138.3(6)
C7 Er1 C4 C3 125.9(6)
C13 Er1 C4 C3 64.8(7)
C12 Er1 C4 C3 27.9(11)
C6 Er1 C4 C3 94.3(6)
C11 Er1 C4 C3 -79.1(13)
C2 Er1 C4 C3 -29.9(5)
C1 Er1 C4 C3 -63.1(6)
C3 C4 C5 B1 -2.7(15)
Er1 C4 C5 B1 -62.6(9)
C3 C4 C5 Er1 59.9(8)
C1 B1 C5 C4 2.9(15)
Er1 B1 C5 C4 60.9(9)
C1 B1 C5 Er1 -58.0(8)
C9 Er1 C5 C4 146.0(6)
C8 Er1 C5 C4 113.0(6)
C10 Er1 C5 C4 174.4(6)
C7 Er1 C5 C4 82.0(6)
C13 Er1 C5 C4 32.1(12)
C12 Er1 C5 C4 -127.4(14)
C6 Er1 C5 C4 57.8(7)
C11 Er1 C5 C4 -162.5(6)
C3 Er1 C5 C4 -28.9(6)
C2 Er1 C5 C4 -62.6(6)
C1 Er1 C5 C4 -96.2(6)
C9 Er1 C5 B1 -86.4(8)
C8 Er1 C5 B1 -119.4(8)
C10 Er1 C5 B1 -57.9(8)
C7 Er1 C5 B1 -150.4(7)
C13 Er1 C5 B1 159.7(8)
C12 Er1 C5 B1 0(2)
C6 Er1 C5 B1 -174.6(7)
C11 Er1 C5 B1 -34.9(9)
C3 Er1 C5 B1 98.7(8)
C4 Er1 C5 B1 127.6(11)
C2 Er1 C5 B1 65.0(7)
C1 Er1 C5 B1 31.4(7)
C9 Er1 C6 C7 -43.5(6)
C8 Er1 C6 C7 -19.0(5)
C10 Er1 C6 C7 -75.9(6)
C13 Er1 C6 C7 -149.6(9)
C12 Er1 C6 C7 -131.3(7)
C11 Er1 C6 C7 -107.1(6)
C3 Er1 C6 C7 107.8(6)
C4 Er1 C6 C7 74.6(6)
C2 Er1 C6 C7 134.4(6)
C1 Er1 C6 C7 145.2(8)
C9 Er1 C6 C13 106.1(6)
C8 Er1 C6 C13 130.7(6)
C10 Er1 C6 C13 73.7(6)
C7 Er1 C6 C13 149.6(9)
C12 Er1 C6 C13 18.3(5)
C11 Er1 C6 C13 42.6(6)
C3 Er1 C6 C13 -102.6(6)
C4 Er1 C6 C13 -135.7(5)
C2 Er1 C6 C13 -76.0(6)
C1 Er1 C6 C13 -65.1(10)
C13 C6 C7 C8 1(2)
Er1 C6 C7 C8 44.5(11)
C13 C6 C7 Er1 -43.5(11)
C9 Er1 C7 C6 130.2(6)
C8 Er1 C7 C6 148.5(9)
C10 Er1 C7 C6 104.7(6)
C13 Er1 C7 C6 17.9(5)
C12 Er1 C7 C6 41.9(6)
C11 Er1 C7 C6 73.0(6)
C3 Er1 C7 C6 -85.5(6)
C4 Er1 C7 C6 -113.2(6)
C2 Er1 C7 C6 -77.5(7)
C1 Er1 C7 C6 -139.2(9)
C9 Er1 C7 C8 -18.3(5)
C10 Er1 C7 C8 -43.7(6)
C13 Er1 C7 C8 -130.6(6)
C12 Er1 C7 C8 -106.6(6)
C6 Er1 C7 C8 -148.5(9)
C11 Er1 C7 C8 -75.4(6)
C3 Er1 C7 C8 126.0(5)
C4 Er1 C7 C8 98.3(6)
C2 Er1 C7 C8 134.0(6)
C1 Er1 C7 C8 72.3(11)
C6 C7 C8 C9 -1(2)
Er1 C7 C8 C9 44.1(11)
C6 C7 C8 Er1 -45.0(11)
C10 Er1 C8 C9 -19.3(5)
C7 Er1 C8 C9 -148.8(8)
C13 Er1 C8 C9 -106.4(6)
C12 Er1 C8 C9 -75.0(6)
C6 Er1 C8 C9 -130.5(6)
C11 Er1 C8 C9 -43.9(5)
C3 Er1 C8 C9 136.8(5)
C4 Er1 C8 C9 123.4(5)
C2 Er1 C8 C9 104.0(8)
C1 Er1 C8 C9 58.0(7)
C9 Er1 C8 C7 148.8(8)
C10 Er1 C8 C7 129.5(6)
C13 Er1 C8 C7 42.5(6)
C12 Er1 C8 C7 73.8(6)
C6 Er1 C8 C7 18.3(5)
C11 Er1 C8 C7 104.9(5)
C3 Er1 C8 C7 -74.4(6)
C4 Er1 C8 C7 -87.8(6)
C2 Er1 C8 C7 -107.2(8)
C1 Er1 C8 C7 -153.2(5)
C7 C8 C9 C10 2.3(19)
Er1 C8 C9 C10 46.5(10)
C7 C8 C9 Er1 -44.2(11)
C10 Er1 C9 C8 147.5(8)
C7 Er1 C9 C8 18.7(5)
C13 Er1 C9 C8 74.3(6)
C12 Er1 C9 C8 105.6(6)
C6 Er1 C9 C8 43.0(6)
C11 Er1 C9 C8 129.3(6)
C3 Er1 C9 C8 -78.1(8)
C4 Er1 C9 C8 -67.3(6)
C2 Er1 C9 C8 -134.2(6)
C1 Er1 C9 C8 -140.5(5)
C8 Er1 C9 C10 -147.5(8)
C7 Er1 C9 C10 -128.8(6)
C13 Er1 C9 C10 -73.2(5)
C12 Er1 C9 C10 -41.9(5)
C6 Er1 C9 C10 -104.5(5)
C11 Er1 C9 C10 -18.2(5)
C3 Er1 C9 C10 134.4(6)
C4 Er1 C9 C10 145.1(5)
C2 Er1 C9 C10 78.3(7)
C1 Er1 C9 C10 71.9(5)
C8 C9 C10 C11 -1.9(17)
Er1 C9 C10 C11 44.6(10)
C8 C9 C10 Er1 -46.5(10)
C9 Er1 C10 C11 -148.9(8)
C8 Er1 C10 C11 -129.8(6)
C7 Er1 C10 C11 -104.3(5)
C13 Er1 C10 C11 -41.6(5)
C12 Er1 C10 C11 -17.5(5)
C6 Er1 C10 C11 -72.8(5)
C3 Er1 C10 C11 98.8(8)
C4 Er1 C10 C11 156.0(5)
C2 Er1 C10 C11 77.3(6)
C1 Er1 C10 C11 92.9(5)
C8 Er1 C10 C9 19.1(5)
C7 Er1 C10 C9 44.6(5)
C13 Er1 C10 C9 107.3(5)
C12 Er1 C10 C9 131.4(6)
C6 Er1 C10 C9 76.1(5)
C11 Er1 C10 C9 148.9(8)
C3 Er1 C10 C9 -112.4(8)
C4 Er1 C10 C9 -55.2(7)
C2 Er1 C10 C9 -133.8(5)
C1 Er1 C10 C9 -118.3(5)
C9 C10 C11 C12 -1.2(18)
Er1 C10 C11 C12 42.8(10)
C9 C10 C11 Er1 -44.0(10)
C9 Er1 C11 C12 -131.6(6)
C8 Er1 C11 C12 -106.6(6)
C10 Er1 C11 C12 -150.2(8)
C7 Er1 C11 C12 -73.9(6)
C13 Er1 C11 C12 -18.5(5)
C6 Er1 C11 C12 -42.8(6)
C3 Er1 C11 C12 72.6(7)
C4 Er1 C11 C12 130.9(11)
C2 Er1 C11 C12 88.0(6)
C1 Er1 C11 C12 116.2(5)
C9 Er1 C11 C10 18.6(5)
C8 Er1 C11 C10 43.6(5)
C7 Er1 C11 C10 76.3(5)
C13 Er1 C11 C10 131.7(6)
C12 Er1 C11 C10 150.2(8)
C6 Er1 C11 C10 107.4(5)
C3 Er1 C11 C10 -137.3(5)
C4 Er1 C11 C10 -78.9(12)
C2 Er1 C11 C10 -121.8(5)
C1 Er1 C11 C10 -93.6(5)
C10 C11 C12 C13 2.6(19)
Er1 C11 C12 C13 45.3(11)
C10 C11 C12 Er1 -42.7(10)
C9 Er1 C12 C11 42.1(5)
C8 Er1 C12 C11 73.9(6)
C10 Er1 C12 C11 17.6(5)
C7 Er1 C12 C11 106.3(6)
C13 Er1 C12 C11 148.5(8)
C6 Er1 C12 C11 130.2(6)
C3 Er1 C12 C11 -135.5(5)
C4 Er1 C12 C11 -152.8(7)
C2 Er1 C12 C11 -105.6(5)
C1 Er1 C12 C11 -73.3(6)
C9 Er1 C12 C13 -106.5(6)
C8 Er1 C12 C13 -74.6(6)
C10 Er1 C12 C13 -130.9(6)
C7 Er1 C12 C13 -42.2(6)
C6 Er1 C12 C13 -18.3(5)
C11 Er1 C12 C13 -148.5(8)
C3 Er1 C12 C13 76.0(6)
C4 Er1 C12 C13 58.6(10)
C2 Er1 C12 C13 105.8(5)
C1 Er1 C12 C13 138.2(5)
C11 C12 C13 C6 -0.4(19)
Er1 C12 C13 C6 45.0(10)
C11 C12 C13 Er1 -45.4(11)
C7 C6 C13 C12 -1.6(19)
Er1 C6 C13 C12 -45.0(10)
C7 C6 C13 Er1 43.4(11)
C9 Er1 C13 C12 74.2(6)
C8 Er1 C13 C12 106.0(6)
C10 Er1 C13 C12 42.3(5)
C7 Er1 C13 C12 131.0(6)
C6 Er1 C13 C12 148.9(8)
C11 Er1 C13 C12 18.4(5)
C3 Er1 C13 C12 -121.2(5)
C4 Er1 C13 C12 -151.8(5)
C2 Er1 C13 C12 -87.9(6)
C1 Er1 C13 C12 -59.1(7)
C9 Er1 C13 C6 -74.6(6)
C8 Er1 C13 C6 -42.9(6)
C10 Er1 C13 C6 -106.6(6)
C7 Er1 C13 C6 -17.9(5)
C12 Er1 C13 C6 -148.9(8)
C11 Er1 C13 C6 -130.4(6)
C3 Er1 C13 C6 89.9(6)
C4 Er1 C13 C6 59.4(7)
C2 Er1 C13 C6 123.2(6)
C1 Er1 C13 C6 152.0(5)
